data_5000028
loop_
_publ_author_name
'S\/orensen, Alex Mehlsen'

_publ_section_title
;
 The Crystal Structure of Bistrichloromethylcarbonate, Triphosgene
;
_journal_name_full 'Acta Chemica Scandinavica'
_journal_page_first 169
_journal_page_last 174
_journal_paper_doi 10.3891/acta.chem.scand.25-0169
_journal_volume 25
_journal_year 1971
_chemical_formula_sum 'C3 Cl6 O3'
_space_group_IT_number 14
_symmetry_cell_setting monoclinic
_symmetry_space_group_name_Hall '-P 2ybc'
_symmetry_space_group_name_H-M 'P 1 21/c 1'
_cell_angle_alpha 90
_cell_angle_beta 91.7(1)
_cell_angle_gamma 90
_cell_formula_units_Z 4
_cell_length_a 9.824(8)
_cell_length_b 8.879(4)
_cell_length_c 11.245(4)
_cod_original_sg_symbol_H-M 'P 21/c'
_cod_database_code 5000028

loop_
_symmetry_equiv_pos_site_id
_symmetry_equiv_pos_as_xyz
1 x,y,z
2 -x,1/2+y,1/2-z
3 -x,-y,-z
4 x,-1/2-y,-1/2+z

loop_
_atom_site_label
_atom_site_type_symbol
_atom_site_fract_x
_atom_site_fract_y
_atom_site_fract_z
Cl11 Cl 0.44370 0.66160 0.38110
Cl12 Cl 0.53300 0.59750 0.14640
Cl13 Cl 0.28800 0.76680 0.17930
Cl31 Cl 0.05950 0.06580 0.21160
Cl32 Cl 0.20600 0.13030 0.00150
Cl33 Cl -0.02870 0.30660 0.05820
C1 C 0.39280 0.62100 0.23570
C2 C 0.25620 0.42490 0.14530
C3 C 0.11270 0.20970 0.11610
O1 O 0.31700 0.48620 0.24520
O2 O 0.25490 0.46850 0.04860
O3 O 0.19410 0.30040 0.19190

loop_
_atom_type_symbol
_atom_type_radius_bond
C 0.68
Cl 0.99
O 0.68
